data_4326602
loop_
_publ_author_name
'Michael Nippe'
'Yevgeniya Turov'
'John F. Berry'

_publ_contact_author_address
;Department of Chemistry
University of Wisconsin-Madison
1101 University Ave
Madison, WI  53706
USA
;
_publ_contact_author_email berry@chem.wisc.edu
_publ_contact_author_name 'John F. Berry'
_publ_contact_author_phone 809-608-262-7534
_publ_section_title
;
 Remote Effects of Axial Ligand Substitution in Heterometallic
 Cr\\tbCr...M Chains
;
_journal_name_full 'Inorganic Chemistry'
_journal_page_first 10592
_journal_page_last 10599
_journal_paper_doi 10.1021/ic2011309
_journal_volume 50
_journal_year 2011
_chemical_formula_moiety 'C41 H32 Cl1 Fe Cr2 N13 S1, C4 H10 O'
_chemical_formula_sum 'C45 H42 Cl Cr2 Fe N13 O S'
_chemical_formula_weight 1008.28
_chemical_name_common (SCN)Cr2FeCl(DPA)4*1Et2O
_space_group_IT_number 14
_symmetry_cell_setting monoclinic
_symmetry_space_group_name_Hall '-P 2ybc'
_symmetry_space_group_name_H-M 'P 1 21/c 1'
_atom_sites_solution_hydrogens geom
_atom_sites_solution_primary direct
_atom_sites_solution_secondary difmap
_audit_creation_method SHELXL-97
_cell_angle_alpha 90.00
_cell_angle_beta 103.998(2)
_cell_angle_gamma 90.00
_cell_formula_units_Z 4
_cell_length_a 16.3144(5)
_cell_length_b 16.1054(5)
_cell_length_c 17.5820(5)
_cell_measurement_reflns_used 9955
_cell_measurement_temperature 100(2)
_cell_measurement_theta_max 69.2424
_cell_measurement_theta_min 2.7436
_cell_volume 4482.5(2)
_computing_cell_refinement 'SAINT Ver. 6.22  (Bruker-AXS, 2003)'
_computing_data_collection 'SMART Ver. 5.622 (Bruker-AXS, 2003)'
_computing_data_reduction 'SAINT Ver. 6.22'
_computing_molecular_graphics 'SHELXTL Ver. 6.10'
_computing_publication_material 'SHELXTL Ver. 6.10'
_computing_structure_refinement 'SHELXL-97 (Sheldrick, 1997)'
_computing_structure_solution 'SHELXS-97 (Sheldrick, 1990)'
_diffrn_ambient_temperature 100(2)
_diffrn_measured_fraction_theta_full 0.996
_diffrn_measured_fraction_theta_max 0.996
_diffrn_measurement_device_type 'Bruker Smart APEX2 area detector'
_diffrn_measurement_method '\w and \f SCAN'
_diffrn_radiation_monochromator graphite
_diffrn_radiation_source 'fine-focus sealed tube'
_diffrn_radiation_type CuK\a
_diffrn_radiation_wavelength 1.54178
_diffrn_reflns_av_R_equivalents 0.0264
_diffrn_reflns_av_sigmaI/netI 0.0154
_diffrn_reflns_limit_h_max 19
_diffrn_reflns_limit_h_min -19
_diffrn_reflns_limit_k_max 19
_diffrn_reflns_limit_k_min -19
_diffrn_reflns_limit_l_max 21
_diffrn_reflns_limit_l_min -21
_diffrn_reflns_number 58294
_diffrn_reflns_theta_full 69.79
_diffrn_reflns_theta_max 69.79
_diffrn_reflns_theta_min 2.79
_diffrn_standards_number 0
_exptl_absorpt_coefficient_mu 7.892
_exptl_absorpt_correction_T_max 0.2640
_exptl_absorpt_correction_T_min 0.1935
_exptl_absorpt_correction_type numerical
_exptl_absorpt_process_details SADABS
_exptl_crystal_colour brown
_exptl_crystal_density_diffrn 1.494
_exptl_crystal_description block
_exptl_crystal_F_000 2072
_exptl_crystal_size_max 0.31
_exptl_crystal_size_mid 0.28
_exptl_crystal_size_min 0.23
_refine_diff_density_max 1.873
_refine_diff_density_min -0.689
_refine_diff_density_rms 0.090
_refine_ls_extinction_method none
_refine_ls_goodness_of_fit_ref 1.073
_refine_ls_hydrogen_treatment undef
_refine_ls_matrix_type full
_refine_ls_number_parameters 577
_refine_ls_number_reflns 8427
_refine_ls_number_restraints 0
_refine_ls_restrained_S_all 1.073
_refine_ls_R_factor_all 0.0541
_refine_ls_R_factor_gt 0.0531
_refine_ls_shift/su_max 0.001
_refine_ls_shift/su_mean 0.000
_refine_ls_structure_factor_coef Fsqd
_refine_ls_weighting_details 'calc w=1/[\s^2^(Fo^2^)+(0.0726P)^2^+11.7253P] where P=(Fo^2^+2Fc^2^)/3'
_refine_ls_weighting_scheme calc
_refine_ls_wR_factor_gt 0.1414
_refine_ls_wR_factor_ref 0.1422
_reflns_number_gt 8177
_reflns_number_total 8427
_reflns_threshold_expression >2sigma(I)
_cod_data_source_file ic2011309_si_002_4.cif
_cod_data_source_block compound6(100K)
_cod_database_code 4326602

loop_
_symmetry_equiv_pos_as_xyz
'x, y, z'
'-x, y+1/2, -z+1/2'
'-x, -y, -z'
'x, -y-1/2, z-1/2'

loop_
_atom_site_label
_atom_site_type_symbol
_atom_site_fract_x
_atom_site_fract_y
_atom_site_fract_z
_atom_site_U_iso_or_equiv
_atom_site_adp_type
_atom_site_occupancy
_atom_site_symmetry_multiplicity
_atom_site_calc_flag
_atom_site_refinement_flags
Fe1 Fe 0.13427(3) 0.41460(3) 0.34162(3) 0.02163(14) Uani 1 1 d .
Cr1 Cr 0.32653(3) 0.51671(3) 0.20264(3) 0.02036(14) Uani 1 1 d .
Cr2 Cr 0.24351(3) 0.47493(3) 0.26230(3) 0.01620(13) Uani 1 1 d .
N1 N 0.41591(17) 0.42931(17) 0.26106(16) 0.0213(6) Uani 1 1 d .
N2 N 0.30205(17) 0.36368(16) 0.28872(15) 0.0191(5) Uani 1 1 d .
N3 N 0.17976(18) 0.30018(17) 0.30179(15) 0.0220(6) Uani 1 1 d .
N4 N 0.27319(18) 0.43351(18) 0.11014(16) 0.0220(6) Uani 1 1 d .
N5 N 0.16165(17) 0.42411(16) 0.16727(15) 0.0187(5) Uani 1 1 d .
N6 N 0.04978(17) 0.42653(17) 0.22618(16) 0.0210(6) Uani 1 1 d .
N7 N 0.23857(17) 0.60601(17) 0.14750(15) 0.0202(6) Uani 1 1 d .
N8 N 0.17115(17) 0.57946(16) 0.24528(15) 0.0183(5) Uani 1 1 d .
N9 N 0.10749(17) 0.54789(17) 0.34574(15) 0.0203(6) Uani 1 1 d .
N10 N 0.37535(17) 0.60057(17) 0.29470(16) 0.0213(6) Uani 1 1 d .
N11 N 0.30778(17) 0.51952(16) 0.36784(15) 0.0187(5) Uani 1 1 d .
N12 N 0.24352(18) 0.42940(17) 0.43855(15) 0.0210(6) Uani 1 1 d .
N13 N 0.4187(2) 0.5614(2) 0.13726(19) 0.0335(7) Uani 1 1 d .
C1 C 0.4997(2) 0.4390(2) 0.2706(2) 0.0269(7) Uani 1 1 d .
H1A H 0.5189 0.4848 0.2456 0.032 Uiso 1 1 calc R
C1S C 0.1783(4) 0.9376(3) 0.1081(3) 0.0540(13) Uani 1 1 d .
H1SB H 0.2282 0.9615 0.0948 0.081 Uiso 1 1 calc R
H1SA H 0.1434 0.9822 0.1214 0.081 Uiso 1 1 calc R
H1SC H 0.1454 0.9063 0.0631 0.081 Uiso 1 1 calc R
C2 C 0.5592(2) 0.3865(2) 0.3146(2) 0.0314(8) Uani 1 1 d .
H2A H 0.6178 0.3950 0.3189 0.038 Uiso 1 1 calc R
C2S C 0.2057(2) 0.8800(3) 0.1774(2) 0.0334(8) Uani 1 1 d .
H2SA H 0.1554 0.8546 0.1903 0.040 Uiso 1 1 calc R
H2SB H 0.2412 0.8349 0.1644 0.040 Uiso 1 1 calc R
C3 C 0.5310(2) 0.3208(2) 0.3525(2) 0.0303(8) Uani 1 1 d .
H3A H 0.5704 0.2838 0.3839 0.036 Uiso 1 1 calc R
C3S C 0.2832(3) 0.8747(3) 0.3088(2) 0.0373(9) Uani 1 1 d .
H3SA H 0.3178 0.8293 0.2948 0.045 Uiso 1 1 calc R
H3SB H 0.2354 0.8495 0.3261 0.045 Uiso 1 1 calc R
C4 C 0.4454(2) 0.3095(2) 0.3445(2) 0.0256(7) Uani 1 1 d .
H4A H 0.4256 0.2648 0.3704 0.031 Uiso 1 1 calc R
C4S C 0.3359(3) 0.9265(3) 0.3737(3) 0.0491(11) Uani 1 1 d .
H4SA H 0.3573 0.8916 0.4198 0.074 Uiso 1 1 calc R
H4SB H 0.3012 0.9713 0.3871 0.074 Uiso 1 1 calc R
H4SC H 0.3835 0.9505 0.3563 0.074 Uiso 1 1 calc R
C5 C 0.3876(2) 0.3649(2) 0.29760(18) 0.0211(7) Uani 1 1 d .
C6 C 0.2574(2) 0.2916(2) 0.28788(17) 0.0208(7) Uani 1 1 d .
C7 C 0.2850(3) 0.2127(2) 0.2677(2) 0.0283(8) Uani 1 1 d .
H7A H 0.3403 0.2062 0.2601 0.034 Uiso 1 1 calc R
C8 C 0.2314(3) 0.1461(2) 0.2594(2) 0.0342(9) Uani 1 1 d .
H8A H 0.2498 0.0929 0.2470 0.041 Uiso 1 1 calc R
C9 C 0.1502(3) 0.1565(2) 0.2690(2) 0.0341(9) Uani 1 1 d .
H9A H 0.1112 0.1117 0.2611 0.041 Uiso 1 1 calc R
C10 C 0.1278(2) 0.2338(2) 0.2905(2) 0.0279(8) Uani 1 1 d .
H10A H 0.0724 0.2409 0.2979 0.034 Uiso 1 1 calc R
C11 C 0.3119(2) 0.4133(2) 0.0526(2) 0.0292(8) Uani 1 1 d .
H11A H 0.3664 0.4354 0.0548 0.035 Uiso 1 1 calc R
C12 C 0.2752(3) 0.3619(3) -0.0092(2) 0.0361(9) Uani 1 1 d .
H12A H 0.3028 0.3512 -0.0500 0.043 Uiso 1 1 calc R
C13 C 0.1977(3) 0.3263(2) -0.0108(2) 0.0305(8) Uani 1 1 d .
H13A H 0.1720 0.2900 -0.0523 0.037 Uiso 1 1 calc R
C14 C 0.1583(2) 0.3439(2) 0.0480(2) 0.0253(7) Uani 1 1 d .
H14A H 0.1062 0.3181 0.0487 0.030 Uiso 1 1 calc R
C15 C 0.1960(2) 0.4006(2) 0.10749(19) 0.0214(7) Uani 1 1 d .
C16 C 0.0756(2) 0.42791(19) 0.15887(19) 0.0205(6) Uani 1 1 d .
C17 C 0.0159(2) 0.4406(2) 0.0867(2) 0.0250(7) Uani 1 1 d .
H17A H 0.0336 0.4397 0.0390 0.030 Uiso 1 1 calc R
C18 C -0.0675(2) 0.4543(2) 0.0855(2) 0.0283(8) Uani 1 1 d .
H18A H -0.1075 0.4636 0.0371 0.034 Uiso 1 1 calc R
C19 C -0.0931(2) 0.4544(2) 0.1560(2) 0.0288(8) Uani 1 1 d .
H19A H -0.1504 0.4640 0.1568 0.035 Uiso 1 1 calc R
C20 C -0.0327(2) 0.4402(2) 0.2236(2) 0.0251(7) Uani 1 1 d .
H20A H -0.0496 0.4400 0.2717 0.030 Uiso 1 1 calc R
C21 C 0.2434(2) 0.6432(2) 0.0796(2) 0.0249(7) Uani 1 1 d .
H21A H 0.2916 0.6326 0.0597 0.030 Uiso 1 1 calc R
C22 C 0.1823(2) 0.6953(2) 0.0382(2) 0.0280(8) Uani 1 1 d .
H22A H 0.1890 0.7221 -0.0081 0.034 Uiso 1 1 calc R
C23 C 0.1105(2) 0.7079(2) 0.0655(2) 0.0286(8) Uani 1 1 d .
H23A H 0.0661 0.7420 0.0370 0.034 Uiso 1 1 calc R
C24 C 0.1036(2) 0.6707(2) 0.13431(19) 0.0237(7) Uani 1 1 d .
H24A H 0.0542 0.6785 0.1530 0.028 Uiso 1 1 calc R
C25 C 0.1705(2) 0.6209(2) 0.17701(18) 0.0203(6) Uani 1 1 d .
C26 C 0.12591(19) 0.6062(2) 0.29723(18) 0.0191(6) Uani 1 1 d .
C27 C 0.1030(2) 0.6900(2) 0.30514(19) 0.0223(7) Uani 1 1 d .
H27A H 0.1198 0.7319 0.2740 0.027 Uiso 1 1 calc R
C28 C 0.0566(2) 0.7105(2) 0.3580(2) 0.0266(7) Uani 1 1 d .
H28A H 0.0396 0.7664 0.3623 0.032 Uiso 1 1 calc R
C29 C 0.0345(2) 0.6491(2) 0.40501(19) 0.0264(7) Uani 1 1 d .
H29A H 0.0009 0.6616 0.4408 0.032 Uiso 1 1 calc R
C30 C 0.0629(2) 0.5699(2) 0.39793(19) 0.0234(7) Uani 1 1 d .
H30A H 0.0505 0.5283 0.4317 0.028 Uiso 1 1 calc R
C31 C 0.4224(2) 0.6677(2) 0.2859(2) 0.0270(7) Uani 1 1 d .
H31A H 0.4343 0.6767 0.2363 0.032 Uiso 1 1 calc R
C32 C 0.4536(2) 0.7228(2) 0.3446(2) 0.0339(9) Uani 1 1 d .
H32A H 0.4884 0.7676 0.3367 0.041 Uiso 1 1 calc R
C33 C 0.4330(3) 0.7118(2) 0.4167(2) 0.0347(9) Uani 1 1 d .
H33A H 0.4526 0.7501 0.4582 0.042 Uiso 1 1 calc R
C34 C 0.3843(2) 0.6453(2) 0.4268(2) 0.0277(7) Uani 1 1 d .
H34A H 0.3691 0.6380 0.4752 0.033 Uiso 1 1 calc R
C35 C 0.3568(2) 0.5877(2) 0.36535(19) 0.0205(7) Uani 1 1 d .
C36 C 0.3113(2) 0.47712(19) 0.43640(18) 0.0197(6) Uani 1 1 d .
C37 C 0.3835(2) 0.4764(2) 0.5004(2) 0.0264(7) Uani 1 1 d .
H37A H 0.4308 0.5104 0.4993 0.032 Uiso 1 1 calc R
C38 C 0.3849(3) 0.4265(2) 0.5640(2) 0.0323(8) Uani 1 1 d .
H38A H 0.4333 0.4255 0.6068 0.039 Uiso 1 1 calc R
C39 C 0.3157(3) 0.3777(2) 0.5656(2) 0.0340(8) Uani 1 1 d .
H39A H 0.3157 0.3425 0.6089 0.041 Uiso 1 1 calc R
C40 C 0.2468(3) 0.3815(2) 0.5028(2) 0.0299(8) Uani 1 1 d .
H40A H 0.1988 0.3488 0.5043 0.036 Uiso 1 1 calc R
C41 C 0.4631(2) 0.5835(2) 0.1039(2) 0.0261(8) Uani 1 1 d .
Cl1 Cl 0.04139(5) 0.35420(6) 0.40950(5) 0.0317(2) Uani 1 1 d .
S1 S 0.52831(6) 0.61499(6) 0.05018(6) 0.0310(2) Uani 1 1 d .
O1S O 0.25260(17) 0.92614(17) 0.24337(16) 0.0333(6) Uani 1 1 d .

loop_
_atom_site_aniso_label
_atom_site_aniso_U_11
_atom_site_aniso_U_22
_atom_site_aniso_U_33
_atom_site_aniso_U_23
_atom_site_aniso_U_13
_atom_site_aniso_U_12
Fe1 0.0227(3) 0.0223(3) 0.0197(3) -0.0020(2) 0.0048(2) -0.0016(2)
Cr1 0.0225(3) 0.0197(3) 0.0186(3) 0.0006(2) 0.0047(2) 0.0023(2)
Cr2 0.0204(3) 0.0139(3) 0.0133(2) 0.00044(18) 0.00220(19) 0.00023(19)
N1 0.0228(14) 0.0218(14) 0.0198(13) -0.0026(11) 0.0064(11) 0.0027(11)
N2 0.0237(13) 0.0164(13) 0.0168(12) 0.0001(10) 0.0042(10) 0.0020(10)
N3 0.0300(15) 0.0197(14) 0.0139(12) 0.0015(10) 0.0007(11) -0.0039(11)
N4 0.0279(14) 0.0229(14) 0.0159(13) 0.0005(11) 0.0070(11) 0.0031(11)
N5 0.0227(13) 0.0171(13) 0.0152(12) -0.0011(10) 0.0023(10) -0.0021(10)
N6 0.0231(14) 0.0199(13) 0.0193(13) -0.0018(11) 0.0039(11) -0.0033(11)
N7 0.0234(14) 0.0184(13) 0.0175(13) 0.0017(10) 0.0022(11) -0.0001(11)
N8 0.0199(13) 0.0175(13) 0.0172(13) 0.0010(10) 0.0040(10) 0.0020(10)
N9 0.0209(13) 0.0216(14) 0.0169(13) -0.0023(11) 0.0018(10) -0.0026(11)
N10 0.0203(13) 0.0175(13) 0.0248(14) 0.0019(11) 0.0030(11) 0.0017(11)
N11 0.0222(13) 0.0172(13) 0.0152(12) -0.0014(10) 0.0016(10) -0.0003(10)
N12 0.0269(14) 0.0199(13) 0.0156(13) -0.0002(11) 0.0039(11) 0.0000(11)
N13 0.0368(18) 0.0373(18) 0.0275(16) -0.0009(14) 0.0097(14) 0.0056(15)
C1 0.0258(17) 0.0257(18) 0.0310(18) -0.0043(14) 0.0100(15) 0.0015(14)
C1S 0.073(3) 0.052(3) 0.029(2) 0.007(2) -0.003(2) -0.013(3)
C2 0.0235(17) 0.038(2) 0.0333(19) -0.0092(16) 0.0074(15) 0.0027(15)
C2S 0.0281(18) 0.036(2) 0.035(2) -0.0052(17) 0.0055(16) -0.0051(16)
C3 0.0302(18) 0.034(2) 0.0242(17) -0.0066(15) 0.0010(14) 0.0142(15)
C3S 0.033(2) 0.038(2) 0.038(2) -0.0033(18) 0.0043(17) 0.0091(17)
C4 0.0331(18) 0.0221(17) 0.0204(16) -0.0025(13) 0.0043(14) 0.0057(14)
C4S 0.040(2) 0.061(3) 0.039(2) -0.010(2) -0.0029(19) 0.006(2)
C5 0.0281(17) 0.0187(15) 0.0165(15) -0.0058(12) 0.0054(13) 0.0030(13)
C6 0.0310(17) 0.0191(16) 0.0107(14) 0.0008(12) 0.0018(12) -0.0012(13)
C7 0.040(2) 0.0216(17) 0.0222(17) -0.0023(13) 0.0056(15) 0.0034(15)
C8 0.055(2) 0.0183(17) 0.0268(18) -0.0028(14) 0.0043(17) -0.0021(16)
C9 0.049(2) 0.0217(18) 0.0260(18) 0.0023(14) -0.0016(16) -0.0131(16)
C10 0.0320(18) 0.0281(19) 0.0208(16) 0.0042(14) 0.0008(14) -0.0089(15)
C11 0.0327(19) 0.0299(19) 0.0286(18) -0.0029(15) 0.0147(15) -0.0002(15)
C12 0.046(2) 0.041(2) 0.0264(18) -0.0088(17) 0.0184(17) 0.0003(18)
C13 0.043(2) 0.0261(18) 0.0241(17) -0.0057(14) 0.0110(16) -0.0010(16)
C14 0.0310(18) 0.0237(17) 0.0215(16) -0.0004(13) 0.0065(14) -0.0002(14)
C15 0.0257(16) 0.0202(16) 0.0178(15) 0.0030(12) 0.0045(13) 0.0021(13)
C16 0.0223(16) 0.0140(14) 0.0239(16) -0.0015(12) 0.0030(13) -0.0034(12)
C17 0.0286(17) 0.0232(17) 0.0226(16) 0.0020(13) 0.0054(14) -0.0023(14)
C18 0.0226(17) 0.0262(18) 0.0312(18) 0.0019(15) -0.0029(14) -0.0037(14)
C19 0.0197(16) 0.0260(18) 0.040(2) -0.0024(15) 0.0062(15) -0.0034(14)
C20 0.0219(16) 0.0249(17) 0.0300(18) -0.0033(14) 0.0094(14) -0.0052(13)
C21 0.0290(17) 0.0247(17) 0.0216(16) 0.0004(13) 0.0072(14) -0.0034(14)
C22 0.041(2) 0.0240(17) 0.0174(16) 0.0028(13) 0.0045(14) 0.0007(15)
C23 0.038(2) 0.0226(17) 0.0208(16) 0.0028(14) -0.0002(14) 0.0082(15)
C24 0.0283(17) 0.0218(16) 0.0194(16) -0.0026(13) 0.0027(13) 0.0044(13)
C25 0.0272(16) 0.0161(15) 0.0168(15) -0.0016(12) 0.0037(13) -0.0014(12)
C26 0.0173(15) 0.0222(16) 0.0151(14) -0.0029(12) -0.0016(12) 0.0002(12)
C27 0.0259(16) 0.0208(16) 0.0179(15) -0.0016(12) 0.0013(13) 0.0005(13)
C28 0.0303(18) 0.0263(18) 0.0202(16) -0.0054(14) -0.0001(14) 0.0064(14)
C29 0.0268(17) 0.0342(19) 0.0185(16) -0.0074(14) 0.0061(13) -0.0005(14)
C30 0.0226(16) 0.0301(18) 0.0170(15) -0.0049(13) 0.0039(13) -0.0036(13)
C31 0.0235(16) 0.0225(17) 0.0330(19) 0.0077(14) 0.0029(14) 0.0004(14)
C32 0.0302(19) 0.0203(17) 0.046(2) 0.0085(16) -0.0005(16) -0.0053(15)
C33 0.040(2) 0.0189(17) 0.037(2) -0.0030(15) -0.0060(17) -0.0030(15)
C34 0.0314(18) 0.0260(18) 0.0224(17) -0.0022(14) 0.0000(14) 0.0005(14)
C35 0.0195(15) 0.0182(15) 0.0217(16) 0.0013(12) 0.0007(12) 0.0037(12)
C36 0.0255(16) 0.0176(15) 0.0153(14) -0.0027(12) 0.0036(12) 0.0033(12)
C37 0.0262(17) 0.0260(18) 0.0239(17) 0.0002(14) 0.0000(14) 0.0047(14)
C38 0.039(2) 0.033(2) 0.0198(17) 0.0017(15) -0.0028(15) 0.0068(16)
C39 0.049(2) 0.031(2) 0.0205(17) 0.0082(15) 0.0065(16) 0.0040(17)
C40 0.043(2) 0.0237(18) 0.0246(17) 0.0059(14) 0.0105(16) -0.0017(15)
C41 0.0205(16) 0.0136(15) 0.039(2) 0.0052(14) -0.0034(15) -0.0012(12)
Cl1 0.0297(4) 0.0366(5) 0.0318(4) 0.0056(4) 0.0132(3) -0.0035(3)
S1 0.0323(5) 0.0291(5) 0.0359(5) 0.0021(4) 0.0166(4) -0.0035(4)
O1S 0.0326(14) 0.0290(14) 0.0377(15) -0.0043(11) 0.0072(12) -0.0021(11)

loop_
_atom_type_symbol
_atom_type_description
_atom_type_scat_dispersion_real
_atom_type_scat_dispersion_imag
_atom_type_scat_source
C C 0.0181 0.0091 'International Tables Vol C Tables 4.2.6.8 and 6.1.1.4'
N N 0.0311 0.0180 'International Tables Vol C Tables 4.2.6.8 and 6.1.1.4'
O O 0.0492 0.0322 'International Tables Vol C Tables 4.2.6.8 and 6.1.1.4'
S S 0.3331 0.5567 'International Tables Vol C Tables 4.2.6.8 and 6.1.1.4'
Cl Cl 0.3639 0.7018 'International Tables Vol C Tables 4.2.6.8 and 6.1.1.4'
Cr Cr -0.1635 2.4439 'International Tables Vol C Tables 4.2.6.8 and 6.1.1.4'
Fe Fe -1.1336 3.1974 'International Tables Vol C Tables 4.2.6.8 and 6.1.1.4'
H H 0.0000 0.0000 'International Tables Vol C Tables 4.2.6.8 and 6.1.1.4'

loop_
_geom_angle_atom_site_label_1
_geom_angle_atom_site_label_2
_geom_angle_atom_site_label_3
_geom_angle
N12 Fe1 N3 93.85(10)
N12 Fe1 N6 160.87(11)
N3 Fe1 N6 87.86(10)
N12 Fe1 N9 89.93(10)
N3 Fe1 N9 158.34(10)
N6 Fe1 N9 81.82(10)
N12 Fe1 Cl1 98.91(8)
N3 Fe1 Cl1 97.20(8)
N6 Fe1 Cl1 99.77(8)
N9 Fe1 Cl1 103.28(8)
N12 Fe1 Cr2 81.13(8)
N3 Fe1 Cr2 79.53(8)
N6 Fe1 Cr2 80.45(8)
N9 Fe1 Cr2 80.00(7)
Cl1 Fe1 Cr2 176.72(3)
Cr2 Cr1 N7 89.92(8)
Cr2 Cr1 N1 89.78(8)
N7 Cr1 N1 178.26(11)
Cr2 Cr1 N10 89.48(8)
N7 Cr1 N10 90.27(11)
N1 Cr1 N10 88.01(11)
Cr2 Cr1 N4 89.17(8)
N7 Cr1 N4 88.33(11)
N1 Cr1 N4 93.38(11)
N10 Cr1 N4 178.06(11)
Cr2 Cr1 N13 179.38(9)
N7 Cr1 N13 90.66(11)
N1 Cr1 N13 89.64(12)
N10 Cr1 N13 90.71(12)
N4 Cr1 N13 90.65(12)
Cr1 Cr2 N11 95.39(8)
Cr1 Cr2 N2 94.32(8)
N11 Cr2 N2 89.58(11)
Cr1 Cr2 N8 94.94(8)
N11 Cr2 N8 89.70(11)
N2 Cr2 N8 170.74(11)
Cr1 Cr2 N5 95.55(8)
N11 Cr2 N5 169.00(11)
N2 Cr2 N5 90.67(11)
N8 Cr2 N5 88.28(11)
Cr1 Cr2 Fe1 178.33(3)
N11 Cr2 Fe1 85.10(8)
N2 Cr2 Fe1 84.08(8)
N8 Cr2 Fe1 86.66(8)
N5 Cr2 Fe1 83.99(8)
C1 N1 C5 118.7(3)
C1 N1 Cr1 123.1(2)
C5 N1 Cr1 117.8(2)
C5 N2 C6 122.6(3)
C5 N2 Cr2 115.1(2)
C6 N2 Cr2 121.8(2)
C10 N3 C6 118.4(3)
C10 N3 Fe1 118.0(2)
C6 N3 Fe1 123.6(2)
C11 N4 C15 118.5(3)
C11 N4 Cr1 123.0(2)
C15 N4 Cr1 118.5(2)
C15 N5 C16 122.0(3)
C15 N5 Cr2 115.8(2)
C16 N5 Cr2 121.2(2)
C16 N6 C20 119.1(3)
C16 N6 Fe1 124.1(2)
C20 N6 Fe1 116.6(2)
C21 N7 C25 119.1(3)
C21 N7 Cr1 122.1(2)
C25 N7 Cr1 118.5(2)
C25 N8 C26 122.5(3)
C25 N8 Cr2 114.4(2)
C26 N8 Cr2 123.1(2)
C30 N9 C26 119.0(3)
C30 N9 Fe1 115.1(2)
C26 N9 Fe1 125.6(2)
C31 N10 C35 118.7(3)
C31 N10 Cr1 122.8(2)
C35 N10 Cr1 118.4(2)
C35 N11 C36 121.8(3)
C35 N11 Cr2 115.6(2)
C36 N11 Cr2 121.9(2)
C36 N12 C40 118.5(3)
C36 N12 Fe1 124.3(2)
C40 N12 Fe1 116.9(2)
C41 N13 Cr1 178.8(3)
N1 C1 C2 123.8(3)
N1 C1 H1A 118.1
C2 C1 H1A 118.1
C2S C1S H1SB 109.5
C2S C1S H1SA 109.5
H1SB C1S H1SA 109.5
C2S C1S H1SC 109.5
H1SB C1S H1SC 109.5
H1SA C1S H1SC 109.5
C1 C2 C3 118.0(3)
C1 C2 H2A 121.0
C3 C2 H2A 121.0
O1S C2S C1S 109.3(3)
O1S C2S H2SA 109.8
C1S C2S H2SA 109.8
O1S C2S H2SB 109.8
C1S C2S H2SB 109.8
H2SA C2S H2SB 108.3
C4 C3 C2 119.7(3)
C4 C3 H3A 120.1
C2 C3 H3A 120.1
O1S C3S C4S 108.5(4)
O1S C3S H3SA 110.0
C4S C3S H3SA 110.0
O1S C3S H3SB 110.0
C4S C3S H3SB 110.0
H3SA C3S H3SB 108.4
C3 C4 C5 119.6(3)
C3 C4 H4A 120.2
C5 C4 H4A 120.2
C3S C4S H4SA 109.5
C3S C4S H4SB 109.5
H4SA C4S H4SB 109.5
C3S C4S H4SC 109.5
H4SA C4S H4SC 109.5
H4SB C4S H4SC 109.5
N1 C5 N2 114.3(3)
N1 C5 C4 120.2(3)
N2 C5 C4 125.3(3)
N3 C6 N2 115.5(3)
N3 C6 C7 120.1(3)
N2 C6 C7 124.2(3)
C8 C7 C6 119.7(4)
C8 C7 H7A 120.1
C6 C7 H7A 120.1
C7 C8 C9 119.7(4)
C7 C8 H8A 120.1
C9 C8 H8A 120.1
C10 C9 C8 118.0(3)
C10 C9 H9A 121.0
C8 C9 H9A 121.0
N3 C10 C9 123.9(4)
N3 C10 H10A 118.1
C9 C10 H10A 118.1
N4 C11 C12 122.6(3)
N4 C11 H11A 118.7
C12 C11 H11A 118.7
C13 C12 C11 119.0(3)
C13 C12 H12A 120.5
C11 C12 H12A 120.5
C14 C13 C12 119.5(3)
C14 C13 H13A 120.3
C12 C13 H13A 120.3
C13 C14 C15 119.5(3)
C13 C14 H14A 120.3
C15 C14 H14A 120.3
N4 C15 N5 114.7(3)
N4 C15 C14 120.8(3)
N5 C15 C14 124.5(3)
N6 C16 N5 115.6(3)
N6 C16 C17 119.8(3)
N5 C16 C17 124.4(3)
C18 C17 C16 120.1(3)
C18 C17 H17A 120.0
C16 C17 H17A 120.0
C17 C18 C19 119.5(3)
C17 C18 H18A 120.2
C19 C18 H18A 120.2
C20 C19 C18 117.6(3)
C20 C19 H19A 121.2
C18 C19 H19A 121.2
N6 C20 C19 123.9(3)
N6 C20 H20A 118.1
C19 C20 H20A 118.1
N7 C21 C22 123.3(3)
N7 C21 H21A 118.4
C22 C21 H21A 118.4
C21 C22 C23 118.2(3)
C21 C22 H22A 120.9
C23 C22 H22A 120.9
C24 C23 C22 119.8(3)
C24 C23 H23A 120.1
C22 C23 H23A 120.1
C23 C24 C25 119.8(3)
C23 C24 H24A 120.1
C25 C24 H24A 120.1
N7 C25 N8 114.5(3)
N7 C25 C24 119.7(3)
N8 C25 C24 125.7(3)
N9 C26 N8 116.0(3)
N9 C26 C27 119.8(3)
N8 C26 C27 124.1(3)
C28 C27 C26 119.9(3)
C28 C27 H27A 120.1
C26 C27 H27A 120.1
C27 C28 C29 119.7(3)
C27 C28 H28A 120.2
C29 C28 H28A 120.2
C30 C29 C28 117.7(3)
C30 C29 H29A 121.2
C28 C29 H29A 121.2
N9 C30 C29 123.7(3)
N9 C30 H30A 118.1
C29 C30 H30A 118.1
N10 C31 C32 123.4(3)
N10 C31 H31A 118.3
C32 C31 H31A 118.3
C31 C32 C33 118.5(3)
C31 C32 H32A 120.8
C33 C32 H32A 120.8
C34 C33 C32 119.3(3)
C34 C33 H33A 120.3
C32 C33 H33A 120.3
C33 C34 C35 120.1(3)
C33 C34 H34A 120.0
C35 C34 H34A 120.0
N10 C35 N11 114.3(3)
N10 C35 C34 119.9(3)
N11 C35 C34 125.7(3)
N12 C36 N11 116.4(3)
N12 C36 C37 120.0(3)
N11 C36 C37 123.4(3)
C38 C37 C36 119.9(3)
C38 C37 H37A 120.1
C36 C37 H37A 120.1
C37 C38 C39 119.8(3)
C37 C38 H38A 120.1
C39 C38 H38A 120.1
C40 C39 C38 118.2(3)
C40 C39 H39A 120.9
C38 C39 H39A 120.9
N12 C40 C39 123.7(4)
N12 C40 H40A 118.2
C39 C40 H40A 118.2
N13 C41 S1 177.7(4)
C3S O1S C2S 111.7(3)

loop_
_geom_bond_atom_site_label_1
_geom_bond_atom_site_label_2
_geom_bond_distance
Fe1 N12 2.161(3)
Fe1 N3 2.165(3)
Fe1 N6 2.169(3)
Fe1 N9 2.195(3)
Fe1 Cl1 2.3541(10)
Fe1 Cr2 2.6958(7)
Cr1 Cr2 2.0187(8)
Cr1 N7 2.096(3)
Cr1 N1 2.107(3)
Cr1 N10 2.111(3)
Cr1 N4 2.124(3)
Cr1 N13 2.221(4)
Cr2 N11 2.029(3)
Cr2 N2 2.031(3)
Cr2 N8 2.036(3)
Cr2 N5 2.041(3)
N1 C1 1.346(4)
N1 C5 1.359(4)
N2 C5 1.367(4)
N2 C6 1.368(4)
N3 C10 1.348(4)
N3 C6 1.355(5)
N4 C11 1.356(4)
N4 C15 1.357(4)
N5 C15 1.359(4)
N5 C16 1.377(4)
N6 C16 1.349(4)
N6 C20 1.353(4)
N7 C21 1.355(4)
N7 C25 1.357(4)
N8 C25 1.371(4)
N8 C26 1.375(4)
N9 C30 1.349(4)
N9 C26 1.351(4)
N10 C31 1.356(4)
N10 C35 1.363(4)
N11 C35 1.366(4)
N11 C36 1.374(4)
N12 C36 1.355(4)
N12 C40 1.358(4)
N13 C41 1.096(5)
C1 C2 1.375(5)
C1 H1A 0.9500
C1S C2S 1.510(6)
C1S H1SB 0.9800
C1S H1SA 0.9800
C1S H1SC 0.9800
C2 C3 1.387(6)
C2 H2A 0.9500
C2S O1S 1.433(5)
C2S H2SA 0.9900
C2S H2SB 0.9900
C3 C4 1.381(5)
C3 H3A 0.9500
C3S O1S 1.408(5)
C3S C4S 1.505(6)
C3S H3SA 0.9900
C3S H3SB 0.9900
C4 C5 1.409(5)
C4 H4A 0.9500
C4S H4SA 0.9800
C4S H4SB 0.9800
C4S H4SC 0.9800
C6 C7 1.421(5)
C7 C8 1.370(5)
C7 H7A 0.9500
C8 C9 1.385(6)
C8 H8A 0.9500
C9 C10 1.376(6)
C9 H9A 0.9500
C10 H10A 0.9500
C11 C12 1.382(5)
C11 H11A 0.9500
C12 C13 1.382(6)
C12 H12A 0.9500
C13 C14 1.373(5)
C13 H13A 0.9500
C14 C15 1.412(5)
C14 H14A 0.9500
C16 C17 1.415(5)
C17 C18 1.373(5)
C17 H17A 0.9500
C18 C19 1.401(5)
C18 H18A 0.9500
C19 C20 1.368(5)
C19 H19A 0.9500
C20 H20A 0.9500
C21 C22 1.370(5)
C21 H21A 0.9500
C22 C23 1.385(5)
C22 H22A 0.9500
C23 C24 1.378(5)
C23 H23A 0.9500
C24 C25 1.414(5)
C24 H24A 0.9500
C26 C27 1.415(5)
C27 C28 1.374(5)
C27 H27A 0.9500
C28 C29 1.391(5)
C28 H28A 0.9500
C29 C30 1.374(5)
C29 H29A 0.9500
C30 H30A 0.9500
C31 C32 1.363(6)
C31 H31A 0.9500
C32 C33 1.399(6)
C32 H32A 0.9500
C33 C34 1.370(5)
C33 H33A 0.9500
C34 C35 1.412(5)
C34 H34A 0.9500
C36 C37 1.419(5)
C37 C38 1.373(5)
C37 H37A 0.9500
C38 C39 1.381(6)
C38 H38A 0.9500
C39 C40 1.373(5)
C39 H39A 0.9500
C40 H40A 0.9500
C41 S1 1.664(4)
